data_2012256
loop_
_publ_author_name
'Alfonso, Montserrat'
'Wang, Yi'
'Stoeckli-Evans, Helen'

_publ_section_title
;
 Hydrogen bonding in the inner-salt zwitterion and in two different
 charged forms of 5,6-bis(2-pyridyl)pyrazine-2,3-dicarboxylic acid
;
_journal_issue 10
_journal_name_full 'Acta Crystallographica Section C'
_journal_page_first 1184
_journal_page_last 1188
_journal_paper_doi 10.1107/S0108270101010757
_journal_volume 57
_journal_year 2001
_chemical_formula_moiety 'C16 H11 N4 O4 + , Cl O4 - , 3H2 O'
_chemical_formula_sum 'C16 H17 Cl N4 O11'
_chemical_formula_weight 476.79
_chemical_name_systematic
;6-carboxy-5-carboxylatopyrazine-2,3-diyldi-2-pyridinium perchlorate
 trihydrate
;
_space_group_IT_number 13
_symmetry_cell_setting monoclinic
_symmetry_space_group_name_Hall '-P 2yc'
_symmetry_space_group_name_H-M 'P 1 2/c 1'
_audit_creation_method SHELXL97
_cell_angle_alpha 90
_cell_angle_beta 106.934(8)
_cell_angle_gamma 90
_cell_formula_units_Z 2
_cell_length_a 6.1401(7)
_cell_length_b 15.6358(12)
_cell_length_c 10.7154(8)
_cell_measurement_reflns_used 5000
_cell_measurement_temperature 223(2)
_cell_measurement_theta_max 26.05
_cell_measurement_theta_min 1.65
_cell_volume 984.13(16)
_computing_cell_refinement 'CELL (Stoe & Cie, 2000)'
_computing_data_collection 'EXPOSE (Stoe & Cie, 2000)'
_computing_data_reduction 'X-RED in STADI4 (Stoe & Cie, 1997)'
_computing_molecular_graphics 'PLATON99 (Spek, 1990)'
_computing_publication_material SHELXL97
_computing_structure_refinement 'SHELXL97 (Sheldrick, 1997)'
_computing_structure_solution 'SHELXS97 (Sheldrick, 1990)'
_diffrn_ambient_temperature 223(2)
_diffrn_detector_area_resol_mean 0.82\%A
_diffrn_measured_fraction_theta_full .990
_diffrn_measured_fraction_theta_max .990
_diffrn_measurement_device_type 'Stoe IPDS'
_diffrn_measurement_method '\f oscillation'
_diffrn_radiation_monochromator graphite
_diffrn_radiation_source 'fine-focus sealed tube'
_diffrn_radiation_type MoK\a
_diffrn_radiation_wavelength .71073
_diffrn_reflns_av_R_equivalents .033
_diffrn_reflns_av_sigmaI/netI .028
_diffrn_reflns_limit_h_max 7
_diffrn_reflns_limit_h_min -7
_diffrn_reflns_limit_k_max 19
_diffrn_reflns_limit_k_min -19
_diffrn_reflns_limit_l_max 13
_diffrn_reflns_limit_l_min -13
_diffrn_reflns_number 7650
_diffrn_reflns_theta_full 25.94
_diffrn_reflns_theta_max 25.94
_diffrn_reflns_theta_min 2.38
_diffrn_standards_decay_% 0
_diffrn_standards_interval_time 0
_diffrn_standards_number 0
_exptl_absorpt_coefficient_mu .266
_exptl_absorpt_correction_type none
_exptl_crystal_colour 'pale yellow'
_exptl_crystal_density_diffrn 1.609
_exptl_crystal_density_meas ?
_exptl_crystal_density_method 'not measured'
_exptl_crystal_description block
_exptl_crystal_F_000 492
_exptl_crystal_size_max .36
_exptl_crystal_size_mid .35
_exptl_crystal_size_min .26
_refine_diff_density_max .18
_refine_diff_density_min -.58
_refine_ls_extinction_method none
_refine_ls_goodness_of_fit_ref 1.017
_refine_ls_hydrogen_treatment refall
_refine_ls_matrix_type full
_refine_ls_number_parameters 190
_refine_ls_number_reflns 1914
_refine_ls_number_restraints 0
_refine_ls_restrained_S_all 1.017
_refine_ls_R_factor_all .057
_refine_ls_R_factor_gt .040
_refine_ls_shift/su_max <0.001
_refine_ls_shift/su_mean .000
_refine_ls_structure_factor_coef Fsqd
_refine_ls_weighting_details 'calc w = 1/[\s^2^(Fo^2^)+(0.0786P)^2^] where P=(Fo^2^+2Fc^2^)/3'
_refine_ls_weighting_scheme calc
_refine_ls_wR_factor_ref .115
_reflns_number_gt 1419
_reflns_number_total 1914
_reflns_threshold_expression I>2\s(I)
_cod_data_source_file gd1159.cif
_cod_data_source_block IIIa
_cod_depositor_comments
;
The following automatic conversions were performed:
'_symmetry_cell_setting' value 'Monoclinic' changed to 'monoclinic'
according to '/home/saulius/struct/CIF-dictionaries/cif_core.dic'
dictionary named 'cif_core.dic' version 2.4.1 from 2010-06-29.

Automatic conversion script
Id: cif_fix_enum 1527 2010-12-29 10:47:43Z saulius 

The following automatic conversions were performed:

'_symmetry_cell_setting' value 'Monoclinic' changed to 'monoclinic'
according to /home/saulius/struct/CIF-dictionaries/cif_core.dic
dictionary named 'cif_core.dic' version 2.4.1 from 2010-06-29.

Automatic conversion script
Id: cif_fix_values 1715 2011-07-08 13:25:40Z adriana 

The following automatic conversions were performed:

'_exptl_crystal_density_meas' value 'none' was changed to '?' - the
value is perceived as not measured.

Automatic conversion script
Id: cif_fix_values 3008 2015-01-20 13:52:24Z robertas 
;
_cod_original_cell_volume 984.13(15)
_cod_original_sg_symbol_H-M 'P 2/c'
_cod_database_code 2012256
_cod_database_fobs_code 2012256

loop_
_symmetry_equiv_pos_as_xyz
'x, y, z'
'-x, y, -z+1/2'
'-x, -y, -z'
'x, -y, z-1/2'

loop_
_atom_site_label
_atom_site_fract_x
_atom_site_fract_y
_atom_site_fract_z
_atom_site_U_iso_or_equiv
_atom_site_adp_type
_atom_site_calc_flag
_atom_site_refinement_flags
_atom_site_occupancy
_atom_site_disorder_assembly
_atom_site_disorder_group
_atom_site_type_symbol
O1 .3233(3) -.03491(9) .10493(15) .0487(4) Uani d . 1 . . O
O2 .1347(3) -.12771(9) .18880(15) .0464(4) Uani d . 1 . . O
H2O .0000 -.130(3) .2500 .080(12) Uiso d S 1 . . H
N1 .0965(3) .09766(9) .15109(14) .0297(4) Uani d . 1 . . N
N2 .1821(3) .24553(10) .03765(14) .0321(4) Uani d . 1 . . N
H2N .285(4) .2022(15) .051(2) .047(6) Uiso d . 1 . . H
C1 .0643(3) .02366(11) .20518(16) .0298(4) Uani d . 1 . . C
C2 .0346(3) .17086(11) .19261(16) .0276(4) Uani d . 1 . . C
C3 .0324(3) .24614(11) .10802(16) .0291(4) Uani d . 1 . . C
C4 -.1222(4) .31173(12) .09105(19) .0362(5) Uani d . 1 . . C
H4 -.229(4) .3116(13) .1394(19) .035(5) Uiso d . 1 . . H
C5 -.1203(4) .37640(13) .0023(2) .0447(5) Uani d . 1 . . C
H5 -.224(5) .4201(16) -.010(2) .054(7) Uiso d . 1 . . H
C6 .0372(4) .37459(14) -.0665(2) .0456(5) Uani d . 1 . . C
H6 .045(4) .4182(16) -.125(2) .053(6) Uiso d . 1 . . H
C7 .1876(4) .30819(13) -.04735(19) .0402(5) Uani d . 1 . . C
H7 .299(4) .3010(14) -.096(2) .045(6) Uiso d . 1 . . H
C8 .1833(4) -.05126(12) .16216(18) .0351(4) Uani d . 1 . . C
Cl1 .5000 .44850(5) .2500 .0616(3) Uani d S 1 . . Cl
O11 .5000 .35788(14) .2500 .0530(6) Uani d S 1 . . O
O12 .5187(7) .4638(2) .4036(3) .0658(10) Uani d P .50 . . O
O13 .2741(12) .4793(5) .2005(7) .100(3) Uani d P .50 . . O
O14 .3338(13) .4887(5) .2673(6) .093(2) Uani d P .50 . . O
O1W .5044(3) .12538(10) .06311(16) .0441(4) Uani d . 1 . . O
H1A .552(5) .1116(17) .000(3) .072(9) Uiso d . 1 . . H
H1B .442(5) .0793(18) .080(2) .054(7) Uiso d . 1 . . H
O2W .5000 .25145(16) .7500 .0713(8) Uani d S 1 . . O
H2WA .3585 .2104 .7136 .100 Uiso d . 1 . . H

loop_
_atom_site_aniso_label
_atom_site_aniso_U_11
_atom_site_aniso_U_22
_atom_site_aniso_U_33
_atom_site_aniso_U_12
_atom_site_aniso_U_13
_atom_site_aniso_U_23
O1 .0584(10) .0409(8) .0574(10) .0081(7) .0338(9) -.0015(6)
O2 .0539(9) .0312(8) .0586(9) .0040(6) .0236(8) -.0015(6)
N1 .0274(8) .0322(8) .0301(8) .0009(6) .0094(6) -.0005(6)
N2 .0342(9) .0329(8) .0317(8) -.0027(7) .0135(7) -.0034(6)
C1 .0287(10) .0312(9) .0277(8) -.0013(7) .0056(7) -.0019(7)
C2 .0235(9) .0299(9) .0297(9) .0004(7) .0085(7) -.0008(7)
C3 .0300(10) .0310(9) .0271(8) -.0030(7) .0095(7) -.0022(7)
C4 .0376(11) .0370(10) .0360(10) .0026(8) .0137(9) .0014(8)
C5 .0534(14) .0365(11) .0431(11) .0085(10) .0125(10) .0067(9)
C6 .0654(15) .0396(11) .0345(10) -.0026(10) .0187(10) .0069(9)
C7 .0508(13) .0416(11) .0331(10) -.0093(9) .0198(9) -.0019(8)
C8 .0385(11) .0342(10) .0325(9) .0043(8) .0103(8) -.0013(8)
Cl1 .0433(5) .0381(4) .0898(7) .000 -.0020(4) .000
O11 .0560(14) .0413(12) .0661(14) .000 .0249(12) .000
O12 .086(3) .071(2) .0430(18) -.023(2) .0225(18) -.0166(16)
O13 .069(3) .070(3) .122(5) .022(2) -.032(4) .013(4)
O14 .115(6) .086(4) .104(5) .052(4) .073(4) .017(4)
O1W .0407(9) .0466(9) .0517(9) .0004(7) .0236(7) -.0074(7)
O2W .0666(18) .0549(15) .096(2) .000 .0298(15) .000

loop_
_atom_type_symbol
_atom_type_description
_atom_type_scat_dispersion_real
_atom_type_scat_dispersion_imag
_atom_type_scat_source
C C .0033 .0016 'International Tables Vol C Tables 4.2.6.8 and 6.1.1.4'
H H .0000 .0000 'International Tables Vol C Tables 4.2.6.8 and 6.1.1.4'
N N .0061 .0033 'International Tables Vol C Tables 4.2.6.8 and 6.1.1.4'
O O .0106 .0060 'International Tables Vol C Tables 4.2.6.8 and 6.1.1.4'
Cl Cl .1484 .1585 'International Tables Vol C Tables 4.2.6.8 and 6.1.1.4'

loop_
_geom_angle_atom_site_label_1
_geom_angle_atom_site_label_2
_geom_angle_atom_site_label_3
_geom_angle_site_symmetry_1
_geom_angle_site_symmetry_3
_geom_angle
C8 O2 H2O . . 113(2)
C2 N1 C1 . . 120.69(15)
C7 N2 C3 . . 121.96(18)
C7 N2 H2N . . 119.7(14)
C3 N2 H2N . . 118.3(14)
N1 C1 C1 . 2 118.63(10)
N1 C1 C8 . . 113.01(16)
C1 C1 C8 2 . 128.32(11)
N1 C2 C2 . 2 118.77(10)
N1 C2 C3 . . 115.67(15)
C2 C2 C3 2 . 125.48(10)
N2 C3 C4 . . 119.27(17)
N2 C3 C2 . . 116.75(16)
C4 C3 C2 . . 123.80(16)
C3 C4 C5 . . 119.36(19)
C3 C4 H4 . . 119.3(12)
C5 C4 H4 . . 121.4(12)
C6 C5 C4 . . 119.9(2)
C6 C5 H5 . . 120.4(16)
C4 C5 H5 . . 119.7(16)
C7 C6 C5 . . 119.05(19)
C7 C6 H6 . . 119.3(15)
C5 C6 H6 . . 121.6(15)
N2 C7 C6 . . 120.44(19)
N2 C7 H7 . . 115.9(13)
C6 C7 H7 . . 123.6(13)
O1 C8 O2 . . 123.39(17)
O1 C8 C1 . . 117.52(17)
O2 C8 C1 . . 119.08(17)
O14 Cl1 O14 . 2_655 120.0(8)
O14 Cl1 O11 . . 120.0(4)
O14 Cl1 O11 2_655 . 120.0(4)
O14 Cl1 O13 . 2_655 121.5(4)
O14 Cl1 O13 2_655 2_655 30.4(4)
O11 Cl1 O13 . 2_655 109.9(3)
O14 Cl1 O13 . . 30.4(4)
O14 Cl1 O13 2_655 . 121.5(4)
O11 Cl1 O13 . . 109.9(3)
O13 Cl1 O13 2_655 . 140.3(6)
O14 Cl1 O12 . . 66.4(3)
O14 Cl1 O12 2_655 . 104.7(3)
O11 Cl1 O12 . . 98.43(13)
O13 Cl1 O12 2_655 . 78.5(4)
O13 Cl1 O12 . . 95.8(4)
O14 Cl1 O12 . 2_655 104.7(3)
O14 Cl1 O12 2_655 2_655 66.4(3)
O11 Cl1 O12 . 2_655 98.43(13)
O13 Cl1 O12 2_655 2_655 95.8(4)
O13 Cl1 O12 . 2_655 78.5(4)
O12 Cl1 O12 . 2_655 163.1(3)
O14 O12 Cl1 . . 45.6(2)
O14 O13 Cl1 . . 62.4(8)
O13 O14 Cl1 . . 87.2(9)
O13 O14 O12 . . 150.7(12)
Cl1 O14 O12 . . 68.0(4)
H1A O1W H1B . . 104(3)

loop_
_geom_bond_atom_site_label_1
_geom_bond_atom_site_label_2
_geom_bond_site_symmetry_2
_geom_bond_distance
_geom_bond_publ_flag
O1 C8 . 1.219(2) ?
O2 C8 . 1.284(2) ?
O2 H2O . 1.1965(19) ?
N1 C2 . 1.323(2) ?
N1 C1 . 1.334(2) ?
N2 C7 . 1.345(2) ?
N2 C3 . 1.348(2) ?
N2 H2N . .91(2) ?
C1 C1 2 1.410(4) ?
C1 C8 . 1.522(3) ?
C2 C2 2 1.413(3) ?
C2 C3 . 1.483(2) ?
C3 C4 . 1.373(3) ?
C4 C5 . 1.391(3) ?
C4 H4 . .95(2) ?
C5 C6 . 1.376(3) ?
C5 H5 . .92(3) ?
C6 C7 . 1.365(3) ?
C6 H6 . .94(2) ?
C7 H7 . .98(2) ?
Cl1 O14 . 1.258(6) ?
Cl1 O14 2_655 1.258(6) ?
Cl1 O11 . 1.417(2) ?
Cl1 O13 2_655 1.418(6) ?
Cl1 O13 . 1.418(6) ?
Cl1 O12 . 1.634(3) ?
Cl1 O12 2_655 1.634(3) ?
O12 O14 . 1.615(8) ?
O13 O14 . .718(7) ?
O1W H1A . .84(3) ?
O1W H1B . .86(3) ?
O2W H2WA . 1.0590 ?

loop_
_geom_hbond_atom_site_label_D
_geom_hbond_atom_site_label_H
_geom_hbond_atom_site_label_A
_geom_hbond_site_symmetry_A
_geom_hbond_distance_DH
_geom_hbond_distance_HA
_geom_hbond_distance_DA
_geom_hbond_angle_DHA
O2 H2O O2 2 1.1965(19) 1.1965(19) 2.392(3) 177(4)
N2 H2N O1W . .91(2) 1.78(3) 2.684(2) 172(2)
O1W H1A O1 3_655 .84(3) 1.94(3) 2.734(2) 156(3)
O1W H1B O1 . .86(3) 1.98(3) 2.830(2) 172(3)
O2W H2WA O2 4_556 1.06 1.85 2.889(2) 167

loop_
_geom_torsion_atom_site_label_1
_geom_torsion_atom_site_label_2
_geom_torsion_atom_site_label_3
_geom_torsion_atom_site_label_4
_geom_torsion_site_symmetry_1
_geom_torsion_site_symmetry_4
_geom_torsion
C2 N1 C1 C1 . 2 8.5(3)
C2 N1 C1 C8 . . -169.67(16)
C1 N1 C2 C2 . 2 9.4(3)
C1 N1 C2 C3 . . -167.37(16)
C7 N2 C3 C4 . . 1.2(3)
C7 N2 C3 C2 . . 176.52(16)
N1 C2 C3 N2 . . -29.8(2)
C2 C2 C3 N2 2 . 153.7(2)
N1 C2 C3 C4 . . 145.31(18)
C2 C2 C3 C4 2 . -31.2(3)
N2 C3 C4 C5 . . -.4(3)
C2 C3 C4 C5 . . -175.34(18)
C3 C4 C5 C6 . . -.7(3)
C4 C5 C6 C7 . . .9(3)
C3 N2 C7 C6 . . -1.0(3)
C5 C6 C7 N2 . . -.1(3)
N1 C1 C8 O1 . . 12.7(2)
C1 C1 C8 O1 2 . -165.2(2)
N1 C1 C8 O2 . . -168.12(16)
C1 C1 C8 O2 2 . 14.0(3)
O14 Cl1 O12 O14 2_655 . 116.7(8)
O11 Cl1 O12 O14 . . -119.1(4)
O13 Cl1 O12 O14 2_655 . 132.2(4)
O13 Cl1 O12 O14 . . -8.0(7)
O12 Cl1 O12 O14 2_655 . 60.9(4)
O14 Cl1 O13 O14 2_655 . -96.5(14)
O11 Cl1 O13 O14 . . 115.8(11)
O13 Cl1 O13 O14 2_655 . -64.2(11)
O12 Cl1 O13 O14 . . 14.6(12)
O12 Cl1 O13 O14 2_655 . -149.3(12)
Cl1 O13 O14 O12 . . -31(2)
O14 Cl1 O14 O13 2_655 . 102.1(12)
O11 Cl1 O14 O13 . . -77.9(12)
O13 Cl1 O14 O13 2_655 . 137.5(11)
O12 Cl1 O14 O13 . . -164.1(13)
O12 Cl1 O14 O13 2_655 . 31.1(13)
O14 Cl1 O14 O12 2_655 . -93.9(3)
O11 Cl1 O14 O12 . . 86.1(3)
O13 Cl1 O14 O12 2_655 . -58.4(5)
O13 Cl1 O14 O12 . . 164.1(13)
O12 Cl1 O14 O12 2_655 . -164.8(2)
Cl1 O12 O14 O13 . . 34(3)
